data_1562542
loop_
_publ_author_name
'Kadir, Abdukriem'
'Zheng, Guijuan'
'Zheng, Xiaofeng'
'Jin, Pengfei'
'Maiwulanjiang, Maitinuer'
'Gao, Biao'
'Aisa, Haji Akber'
'Yao, Guangmin'

_publ_section_title
;
 Structurally Diverse Diterpenoids from the Roots of <i>Salvia deserta</i>
 Based on Nine Different Skeletal Types.
;
_journal_issue 5
_journal_name_full 'Journal of natural products'
_journal_page_first 1442
_journal_page_last 1452
_journal_paper_doi 10.1021/acs.jnatprod.0c01180
_journal_volume 84
_journal_year 2021
_chemical_absolute_configuration ad
_chemical_formula_sum 'C21 H32 O6'
_chemical_formula_weight 380.46
_space_group_crystal_system triclinic
_space_group_IT_number 1
_space_group_name_Hall 'P 1'
_space_group_name_H-M_alt 'P 1'
_atom_sites_solution_hydrogens mixed
_audit_creation_method SHELXL-2018/3
_cell_angle_alpha 96.6930(10)
_cell_angle_beta 102.932(2)
_cell_angle_gamma 106.655(2)
_cell_formula_units_Z 2
_cell_length_a 9.8531(2)
_cell_length_b 10.02640(10)
_cell_length_c 11.2177(2)
_cell_measurement_reflns_used 4765
_cell_measurement_temperature 298(2)
_cell_measurement_theta_max 67.23
_cell_measurement_theta_min 3.67
_cell_volume 1015.23(3)
_computing_structure_refinement 'SHELXL-2018/3 (Sheldrick, 2018)'
_computing_structure_solution 'SHELXT 2014/5 (Sheldrick, 2014)'
_diffrn_ambient_temperature 298(2)
_diffrn_measured_fraction_theta_full 0.996
_diffrn_measured_fraction_theta_max 0.996
_diffrn_measurement_device_type 'Bruker APEX-II CCD'
_diffrn_measurement_method '\f and \w scans'
_diffrn_radiation_type CuK\a
_diffrn_radiation_wavelength 1.54184
_diffrn_reflns_av_R_equivalents 0.0344
_diffrn_reflns_av_unetI/netI 0.0332
_diffrn_reflns_Laue_measured_fraction_full 0.996
_diffrn_reflns_Laue_measured_fraction_max 0.996
_diffrn_reflns_limit_h_max 11
_diffrn_reflns_limit_h_min -11
_diffrn_reflns_limit_k_max 12
_diffrn_reflns_limit_k_min -11
_diffrn_reflns_limit_l_max 13
_diffrn_reflns_limit_l_min -13
_diffrn_reflns_number 21201
_diffrn_reflns_point_group_measured_fraction_full 0.972
_diffrn_reflns_point_group_measured_fraction_max 0.972
_diffrn_reflns_theta_full 67.482
_diffrn_reflns_theta_max 67.482
_diffrn_reflns_theta_min 4.121
_exptl_absorpt_coefficient_mu 0.735
_exptl_crystal_colour 'clear light colourless'
_exptl_crystal_density_diffrn 1.245
_exptl_crystal_description plate
_exptl_crystal_F_000 412
_exptl_crystal_size_max 0.400
_exptl_crystal_size_mid 0.200
_exptl_crystal_size_min 0.030
_refine_diff_density_max 0.184
_refine_diff_density_min -0.163
_refine_diff_density_rms 0.035
_refine_ls_abs_structure_details
;
 Refined as an inversion twin.
;
_refine_ls_abs_structure_Flack -0.06(16)
_refine_ls_extinction_method none
_refine_ls_goodness_of_fit_ref 1.065
_refine_ls_hydrogen_treatment constr
_refine_ls_matrix_type full
_refine_ls_number_parameters 506
_refine_ls_number_reflns 7101
_refine_ls_number_restraints 3
_refine_ls_restrained_S_all 1.065
_refine_ls_R_factor_all 0.0385
_refine_ls_R_factor_gt 0.0368
_refine_ls_shift/su_max 0.000
_refine_ls_shift/su_mean 0.000
_refine_ls_structure_factor_coef Fsqd
_refine_ls_weighting_details 'w=1/[\s^2^(Fo^2^)+(0.0713P)^2^+0.0266P] where P=(Fo^2^+2Fc^2^)/3'
_refine_ls_weighting_scheme calc
_refine_ls_wR_factor_gt 0.1025
_refine_ls_wR_factor_ref 0.1042
_reflns_Friedel_coverage 0.952
_reflns_Friedel_fraction_full 0.948
_reflns_Friedel_fraction_max 0.948
_reflns_number_gt 6706
_reflns_number_total 7101
_reflns_threshold_expression 'I > 2\s(I)'
_cod_data_source_file np0c01180_si_005.cif
_cod_data_source_block shelx
_cod_depositor_comments 'Adding full bibliography for 1562538--1562543.cif.'
_cod_database_code 1562542
_shelx_shelxl_version_number 2018/3
_shelx_space_group_comment
;
The symmetry employed for this shelxl refinement is uniquely defined
by the following loop, which should always be used as a source of
symmetry information in preference to the above space-group names.
They are only intended as comments.
;
_shelx_estimated_absorpt_t_min 0.757
_shelx_estimated_absorpt_t_max 0.978

loop_
_space_group_symop_operation_xyz
'x, y, z'

loop_
_atom_site_label
_atom_site_type_symbol
_atom_site_fract_x
_atom_site_fract_y
_atom_site_fract_z
_atom_site_U_iso_or_equiv
_atom_site_adp_type
_atom_site_occupancy
_atom_site_site_symmetry_order
_atom_site_calc_flag
_atom_site_refinement_flags_posn
_atom_site_refinement_flags_adp
_atom_site_refinement_flags_occupancy
_atom_site_disorder_assembly
_atom_site_disorder_group
C1 C 0.7860(3) 0.1109(3) 0.5521(3) 0.0480(6) Uani 1 1 d . . . . .
H1A H 0.850021 0.132970 0.636143 0.058 Uiso 1 1 calc R U . . .
H1B H 0.694956 0.039078 0.550058 0.058 Uiso 1 1 calc R U . . .
C1' C 0.2606(3) 0.9324(3) 0.4561(3) 0.0571(7) Uani 1 1 d . . . . .
H1'A H 0.241258 0.964183 0.533722 0.068 Uiso 1 1 calc R U . . .
H1'B H 0.353211 0.997894 0.452983 0.068 Uiso 1 1 calc R U . . .
C2' C 0.1378(4) 0.9370(4) 0.3472(4) 0.0729(10) Uani 1 1 d . . . . .
H2'A H 0.043975 0.878358 0.354431 0.088 Uiso 1 1 calc R U . . .
H2'B H 0.135912 1.033604 0.351844 0.088 Uiso 1 1 calc R U . . .
C2 C 0.8593(4) 0.0510(4) 0.4625(3) 0.0646(8) Uani 1 1 d . . . . .
H2A H 0.953922 0.119761 0.468855 0.078 Uiso 1 1 calc R U . . .
H2B H 0.876320 -0.034158 0.485978 0.078 Uiso 1 1 calc R U . . .
C3' C 0.1574(4) 0.8857(4) 0.2221(3) 0.0679(9) Uani 1 1 d . . . . .
H3'A H 0.244591 0.952116 0.210626 0.082 Uiso 1 1 calc R U . . .
H3'B H 0.073651 0.885541 0.157235 0.082 Uiso 1 1 calc R U . . .
C3 C 0.7660(4) 0.0159(4) 0.3297(3) 0.0634(8) Uani 1 1 d . . . . .
H3A H 0.676948 -0.061599 0.321982 0.076 Uiso 1 1 calc R U . . .
H3B H 0.819248 -0.016950 0.275986 0.076 Uiso 1 1 calc R U . . .
C4' C 0.1719(3) 0.7381(3) 0.2066(3) 0.0515(6) Uani 1 1 d . . . . .
C4 C 0.7230(3) 0.1399(3) 0.2835(2) 0.0496(6) Uani 1 1 d . . . . .
C5 C 0.6555(3) 0.2005(3) 0.3824(2) 0.0392(5) Uani 1 1 d . . . . .
H5 H 0.574120 0.118183 0.384773 0.047 Uiso 1 1 calc R U . . .
C5' C 0.2937(3) 0.7374(3) 0.3224(2) 0.0415(5) Uani 1 1 d . . . . .
H5' H 0.379688 0.814346 0.319031 0.050 Uiso 1 1 calc R U . . .
C6' C 0.3440(3) 0.6079(3) 0.3108(2) 0.0435(5) Uani 1 1 d . . . . .
H6' H 0.356393 0.589629 0.226798 0.052 Uiso 1 1 calc R U . . .
C6 C 0.5790(3) 0.3062(3) 0.3417(2) 0.0426(5) Uani 1 1 d . . . . .
H6 H 0.519772 0.269189 0.255086 0.051 Uiso 1 1 calc R U . . .
C7' C 0.3690(4) 0.9174(4) 0.7348(3) 0.0681(8) Uani 1 1 d . . . . .
H7' H 0.272412 0.898414 0.688270 0.082 Uiso 1 1 calc R U . . .
C7 C 0.8264(3) 0.2986(3) 0.8079(3) 0.0508(6) Uani 1 1 d . . . . .
H7 H 0.897404 0.292624 0.767033 0.061 Uiso 1 1 calc R U . . .
C8 C 0.6877(3) 0.2992(3) 0.7333(2) 0.0400(5) Uani 1 1 d . . . . .
C8' C 0.4651(3) 0.8637(3) 0.6769(3) 0.0498(6) Uani 1 1 d . . . . .
C9 C 0.6563(3) 0.2875(2) 0.5993(2) 0.0371(5) Uani 1 1 d . . . . .
C9' C 0.4183(3) 0.7889(3) 0.5502(2) 0.0417(5) Uani 1 1 d . . . . .
C10' C 0.2753(3) 0.7824(3) 0.4548(2) 0.0431(5) Uani 1 1 d . . . . .
C10 C 0.7521(3) 0.2461(3) 0.5205(2) 0.0393(5) Uani 1 1 d . . . . .
C11 C 0.5313(3) 0.3161(3) 0.5428(2) 0.0386(5) Uani 1 1 d . . . . .
C11' C 0.5095(3) 0.7206(3) 0.5137(2) 0.0417(5) Uani 1 1 d . . . . .
C12' C 0.6461(3) 0.7289(3) 0.5935(2) 0.0424(5) Uani 1 1 d . . . . .
C12 C 0.4341(3) 0.3478(3) 0.6094(2) 0.0400(5) Uani 1 1 d . . . . .
C13' C 0.6977(3) 0.8073(3) 0.7137(2) 0.0474(6) Uani 1 1 d . . . . .
C13 C 0.4582(3) 0.3510(3) 0.7362(2) 0.0413(5) Uani 1 1 d . . . . .
C14 C 0.5868(3) 0.3273(3) 0.7965(2) 0.0407(5) Uani 1 1 d . . . . .
C14' C 0.6040(3) 0.8730(3) 0.7539(3) 0.0540(7) Uani 1 1 d . . . . .
C15' C 0.8414(3) 0.8134(3) 0.8021(3) 0.0571(7) Uani 1 1 d . . . . .
H15' H 0.851247 0.873903 0.880862 0.069 Uiso 1 1 calc R U . . .
C15 C 0.3514(3) 0.3790(3) 0.8063(2) 0.0513(6) Uani 1 1 d . . . . .
H15 H 0.394434 0.381271 0.894510 0.062 Uiso 1 1 calc R U . . .
C16' C 0.8366(5) 0.6682(5) 0.8310(4) 0.0987(16) Uani 1 1 d . . . . .
H16A H 0.749441 0.627981 0.856537 0.148 Uiso 1 1 calc R U . . .
H16B H 0.921862 0.677385 0.896838 0.148 Uiso 1 1 calc R U . . .
H16C H 0.835566 0.607393 0.757791 0.148 Uiso 1 1 calc R U . . .
C16 C 0.3289(5) 0.5226(5) 0.7978(4) 0.0805(11) Uani 1 1 d . . . . .
H16D H 0.422866 0.595819 0.820721 0.121 Uiso 1 1 calc R U . . .
H16E H 0.272400 0.541182 0.853436 0.121 Uiso 1 1 calc R U . . .
H16F H 0.277366 0.521117 0.713954 0.121 Uiso 1 1 calc R U . . .
C17' C 0.9739(4) 0.8809(5) 0.7590(4) 0.0845(12) Uani 1 1 d . . . . .
H17A H 0.970948 0.822954 0.683415 0.127 Uiso 1 1 calc R U . . .
H17B H 1.061564 0.889838 0.822049 0.127 Uiso 1 1 calc R U . . .
H17C H 0.974116 0.973274 0.743856 0.127 Uiso 1 1 calc R U . . .
C17 C 0.2062(4) 0.2576(5) 0.7648(4) 0.0733(9) Uani 1 1 d . . . . .
H17D H 0.161367 0.250797 0.678007 0.110 Uiso 1 1 calc R U . . .
H17E H 0.141613 0.275121 0.812827 0.110 Uiso 1 1 calc R U . . .
H17F H 0.223968 0.170334 0.777237 0.110 Uiso 1 1 calc R U . . .
C18 C 0.8528(4) 0.2457(4) 0.2558(4) 0.0725(9) Uani 1 1 d . . . . .
H18D H 0.827327 0.328038 0.237532 0.109 Uiso 1 1 calc R U . . .
H18E H 0.875806 0.202349 0.185317 0.109 Uiso 1 1 calc R U . . .
H18F H 0.936735 0.273155 0.327050 0.109 Uiso 1 1 calc R U . . .
C18' C 0.0212(3) 0.6238(4) 0.1843(3) 0.0647(8) Uani 1 1 d . . . . .
H18A H 0.035077 0.534202 0.193335 0.097 Uiso 1 1 calc R U . . .
H18B H -0.037808 0.616256 0.101562 0.097 Uiso 1 1 calc R U . . .
H18C H -0.027476 0.649763 0.243967 0.097 Uiso 1 1 calc R U . . .
C19' C 0.2241(4) 0.7140(4) 0.0886(3) 0.0659(8) Uani 1 1 d . . . . .
H19A H 0.324284 0.773039 0.103540 0.099 Uiso 1 1 calc R U . . .
H19B H 0.162952 0.737594 0.020463 0.099 Uiso 1 1 calc R U . . .
H19C H 0.217457 0.616182 0.068405 0.099 Uiso 1 1 calc R U . . .
C19 C 0.6028(4) 0.0777(4) 0.1599(3) 0.0716(9) Uani 1 1 d . . . . .
H19D H 0.513869 0.022269 0.175780 0.107 Uiso 1 1 calc R U . . .
H19E H 0.634305 0.018422 0.105989 0.107 Uiso 1 1 calc R U . . .
H19F H 0.584939 0.153438 0.120667 0.107 Uiso 1 1 calc R U . . .
C20 C 0.8940(3) 0.3735(3) 0.5433(3) 0.0483(6) Uani 1 1 d . . . . .
H20D H 0.869187 0.451655 0.513212 0.072 Uiso 1 1 calc R U . . .
H20E H 0.958647 0.346833 0.499820 0.072 Uiso 1 1 calc R U . . .
H20F H 0.942183 0.401157 0.630955 0.072 Uiso 1 1 calc R U . . .
C20' C 0.1435(3) 0.6797(3) 0.4853(3) 0.0534(6) Uani 1 1 d . . . . .
H20A H 0.055595 0.701021 0.450477 0.080 Uiso 1 1 calc R U . . .
H20B H 0.160480 0.690378 0.574056 0.080 Uiso 1 1 calc R U . . .
H20C H 0.132216 0.583890 0.450234 0.080 Uiso 1 1 calc R U . . .
C21 C 0.6306(5) 0.6602(5) 0.1219(5) 0.0868(11) Uani 1 1 d . . . . .
H21D H 0.707672 0.681047 0.080734 0.130 Uiso 1 1 calc R U . . .
H21E H 0.665967 0.715495 0.205023 0.130 Uiso 1 1 calc R U . . .
H21F H 0.548168 0.683076 0.076474 0.130 Uiso 1 1 calc R U . . .
C21' C 0.1532(8) 0.1899(6) 0.0799(5) 0.1143(18) Uani 1 1 d . . . . .
H21A H 0.231851 0.190342 0.042374 0.172 Uiso 1 1 calc R U . . .
H21B H 0.063548 0.120713 0.028570 0.172 Uiso 1 1 calc R U . . .
H21C H 0.175984 0.166416 0.160990 0.172 Uiso 1 1 calc R U . . .
O1 O 0.6756(2) 0.4411(2) 0.34785(17) 0.0518(4) Uani 1 1 d . . . . .
H1 H 0.646014 0.472089 0.286160 0.078 Uiso 1 1 calc R U . . .
O1' O 0.2478(2) 0.4836(2) 0.32857(17) 0.0532(5) Uani 1 1 d . . . . .
H1' H 0.217637 0.423903 0.263925 0.080 Uiso 1 1 calc R U . . .
O2 O 0.4816(2) 0.3155(2) 0.41731(15) 0.0496(4) Uani 1 1 d . . . . .
O2' O 0.48405(19) 0.6390(2) 0.39775(16) 0.0498(4) Uani 1 1 d . . . . .
O3 O 0.3126(2) 0.3721(2) 0.54623(16) 0.0529(5) Uani 1 1 d . . . . .
H3 H 0.316345 0.377060 0.474531 0.079 Uiso 1 1 calc R U . . .
O3' O 0.7308(2) 0.6613(2) 0.55126(18) 0.0533(5) Uani 1 1 d . . . . .
H3' H 0.686522 0.614311 0.481204 0.080 Uiso 1 1 calc R U . . .
O4' O 0.6513(3) 0.9464(3) 0.8724(2) 0.0820(8) Uani 1 1 d . . . . .
H4' H 0.587620 0.985695 0.897077 0.123 Uiso 1 1 d R U . . .
O4 O 0.6166(2) 0.3384(2) 0.92194(16) 0.0542(5) Uani 1 1 d . . . . .
H4 H 0.693258 0.321314 0.947926 0.081 Uiso 1 1 calc R U . . .
O5' O 0.4069(3) 0.9869(4) 0.8423(3) 0.0958(9) Uani 1 1 d . . . . .
O5 O 0.8594(2) 0.3054(3) 0.92228(19) 0.0656(6) Uani 1 1 d . . . . .
O6' O 0.1365(3) 0.3224(3) 0.0912(2) 0.0745(6) Uani 1 1 d . . . . .
H6'A H 0.057715 0.317733 0.044242 0.112 Uiso 1 1 calc R U . . .
O6 O 0.5874(4) 0.5170(3) 0.1270(2) 0.0827(7) Uani 1 1 d . . . . .
H6A H 0.596215 0.467694 0.066139 0.124 Uiso 1 1 d R U . . .

loop_
_atom_site_aniso_label
_atom_site_aniso_U_11
_atom_site_aniso_U_22
_atom_site_aniso_U_33
_atom_site_aniso_U_23
_atom_site_aniso_U_13
_atom_site_aniso_U_12
C1 0.0542(15) 0.0499(14) 0.0532(14) 0.0157(11) 0.0217(12) 0.0291(12)
C1' 0.0546(16) 0.0533(16) 0.0723(19) 0.0116(13) 0.0214(14) 0.0280(13)
C2' 0.077(2) 0.076(2) 0.094(3) 0.0299(19) 0.0317(19) 0.0554(19)
C2 0.080(2) 0.070(2) 0.0678(19) 0.0179(15) 0.0318(16) 0.0503(17)
C3' 0.0624(18) 0.074(2) 0.083(2) 0.0339(17) 0.0165(16) 0.0408(17)
C3 0.078(2) 0.0615(18) 0.0654(18) 0.0058(14) 0.0333(15) 0.0372(16)
C4' 0.0441(13) 0.0640(17) 0.0503(14) 0.0209(12) 0.0081(11) 0.0231(12)
C4 0.0552(15) 0.0540(15) 0.0469(13) 0.0057(11) 0.0251(12) 0.0218(12)
C5 0.0398(12) 0.0417(13) 0.0399(12) 0.0076(9) 0.0169(10) 0.0142(10)
C5' 0.0344(11) 0.0467(14) 0.0448(12) 0.0112(10) 0.0094(10) 0.0153(10)
C6' 0.0409(12) 0.0500(14) 0.0372(11) 0.0053(10) 0.0040(10) 0.0171(11)
C6 0.0471(13) 0.0512(15) 0.0362(11) 0.0096(10) 0.0173(10) 0.0209(11)
C7' 0.072(2) 0.079(2) 0.0580(18) 0.0011(15) 0.0232(15) 0.0317(17)
C7 0.0465(14) 0.0607(17) 0.0474(14) 0.0056(11) 0.0072(11) 0.0267(13)
C8 0.0402(12) 0.0434(13) 0.0389(12) 0.0078(9) 0.0108(10) 0.0176(10)
C8' 0.0497(14) 0.0516(15) 0.0459(14) 0.0015(11) 0.0144(11) 0.0151(12)
C9 0.0387(11) 0.0385(12) 0.0380(11) 0.0086(9) 0.0130(9) 0.0159(9)
C9' 0.0395(12) 0.0425(13) 0.0424(12) 0.0060(10) 0.0107(10) 0.0131(10)
C10' 0.0365(11) 0.0477(14) 0.0478(13) 0.0087(10) 0.0117(10) 0.0177(10)
C10 0.0399(12) 0.0418(13) 0.0434(12) 0.0106(10) 0.0172(10) 0.0187(10)
C11 0.0405(12) 0.0450(13) 0.0359(11) 0.0106(9) 0.0135(9) 0.0190(10)
C11' 0.0421(13) 0.0407(12) 0.0393(12) 0.0034(9) 0.0051(10) 0.0151(10)
C12' 0.0407(12) 0.0404(12) 0.0452(12) 0.0062(10) 0.0080(10) 0.0152(10)
C12 0.0371(12) 0.0485(13) 0.0391(12) 0.0104(10) 0.0122(9) 0.0188(10)
C13' 0.0450(13) 0.0484(14) 0.0410(13) 0.0049(10) 0.0038(10) 0.0107(11)
C13 0.0398(12) 0.0488(13) 0.0389(12) 0.0094(10) 0.0140(10) 0.0167(10)
C14 0.0435(13) 0.0441(13) 0.0356(11) 0.0077(9) 0.0108(9) 0.0159(10)
C14' 0.0602(17) 0.0543(16) 0.0395(13) -0.0012(11) 0.0089(12) 0.0140(13)
C15' 0.0491(15) 0.0611(17) 0.0470(14) 0.0048(12) -0.0051(12) 0.0127(13)
C15 0.0482(14) 0.0746(18) 0.0417(13) 0.0124(12) 0.0198(11) 0.0293(13)
C16' 0.085(3) 0.089(3) 0.092(3) 0.044(2) -0.025(2) 0.008(2)
C16 0.102(3) 0.093(3) 0.075(2) 0.0143(19) 0.043(2) 0.060(2)
C17' 0.0451(16) 0.105(3) 0.090(3) 0.032(2) 0.0011(16) 0.0112(18)
C17 0.0479(16) 0.107(3) 0.074(2) 0.0260(19) 0.0298(15) 0.0255(17)
C18 0.078(2) 0.079(2) 0.076(2) 0.0166(17) 0.0524(18) 0.0245(18)
C18' 0.0418(14) 0.083(2) 0.0668(18) 0.0203(16) 0.0023(13) 0.0230(15)
C19' 0.0632(18) 0.091(2) 0.0490(16) 0.0233(15) 0.0093(13) 0.0345(18)
C19 0.084(2) 0.086(2) 0.0445(15) -0.0069(15) 0.0200(15) 0.0326(19)
C20 0.0380(13) 0.0541(15) 0.0540(14) 0.0106(11) 0.0151(11) 0.0146(11)
C20' 0.0446(14) 0.0630(17) 0.0564(15) 0.0148(12) 0.0198(12) 0.0170(12)
C21 0.094(3) 0.081(3) 0.101(3) 0.023(2) 0.035(2) 0.042(2)
C21' 0.164(5) 0.104(4) 0.090(3) 0.015(2) 0.013(3) 0.083(4)
O1 0.0650(11) 0.0499(11) 0.0459(10) 0.0158(8) 0.0157(8) 0.0236(9)
O1' 0.0582(11) 0.0484(11) 0.0478(10) 0.0063(8) 0.0050(8) 0.0176(9)
O2 0.0513(10) 0.0775(13) 0.0359(9) 0.0180(8) 0.0173(7) 0.0377(9)
O2' 0.0461(10) 0.0569(11) 0.0424(9) -0.0071(8) -0.0020(7) 0.0277(8)
O3 0.0486(10) 0.0849(14) 0.0424(9) 0.0203(9) 0.0169(8) 0.0410(10)
O3' 0.0474(10) 0.0586(11) 0.0508(10) -0.0025(8) -0.0003(8) 0.0281(9)
O4' 0.0816(16) 0.1018(19) 0.0468(12) -0.0223(12) 0.0017(11) 0.0321(15)
O4 0.0575(11) 0.0786(13) 0.0351(8) 0.0113(8) 0.0117(8) 0.0357(10)
O5' 0.099(2) 0.127(2) 0.0627(15) -0.0220(15) 0.0229(13) 0.0534(18)
O5 0.0605(12) 0.0940(16) 0.0467(11) 0.0097(10) 0.0021(9) 0.0425(12)
O6' 0.0744(15) 0.0750(15) 0.0647(14) 0.0015(11) -0.0024(11) 0.0309(12)
O6 0.131(2) 0.0740(16) 0.0480(11) 0.0108(10) 0.0234(13) 0.0419(15)

loop_
_atom_type_symbol
_atom_type_description
_atom_type_scat_dispersion_real
_atom_type_scat_dispersion_imag
_atom_type_scat_source
C C 0.0181 0.0091 'International Tables Vol C Tables 4.2.6.8 and 6.1.1.4'
H H 0.0000 0.0000 'International Tables Vol C Tables 4.2.6.8 and 6.1.1.4'
O O 0.0492 0.0322 'International Tables Vol C Tables 4.2.6.8 and 6.1.1.4'

loop_
_geom_angle_atom_site_label_1
_geom_angle_atom_site_label_2
_geom_angle_atom_site_label_3
_geom_angle
_geom_angle_site_symmetry_1
_geom_angle_site_symmetry_3
_geom_angle_publ_flag
C2 C1 C10 113.0(2) . . ?
C2 C1 H1A 109.0 . . ?
C10 C1 H1A 109.0 . . ?
C2 C1 H1B 109.0 . . ?
C10 C1 H1B 109.0 . . ?
H1A C1 H1B 107.8 . . ?
C2' C1' C10' 113.0(3) . . ?
C2' C1' H1'A 109.0 . . ?
C10' C1' H1'A 109.0 . . ?
C2' C1' H1'B 109.0 . . ?
C10' C1' H1'B 109.0 . . ?
H1'A C1' H1'B 107.8 . . ?
C3' C2' C1' 112.5(2) . . ?
C3' C2' H2'A 109.1 . . ?
C1' C2' H2'A 109.1 . . ?
C3' C2' H2'B 109.1 . . ?
C1' C2' H2'B 109.1 . . ?
H2'A C2' H2'B 107.8 . . ?
C3 C2 C1 111.7(3) . . ?
C3 C2 H2A 109.3 . . ?
C1 C2 H2A 109.3 . . ?
C3 C2 H2B 109.3 . . ?
C1 C2 H2B 109.3 . . ?
H2A C2 H2B 107.9 . . ?
C2' C3' C4' 114.1(3) . . ?
C2' C3' H3'A 108.7 . . ?
C4' C3' H3'A 108.7 . . ?
C2' C3' H3'B 108.7 . . ?
C4' C3' H3'B 108.7 . . ?
H3'A C3' H3'B 107.6 . . ?
C2 C3 C4 114.5(2) . . ?
C2 C3 H3A 108.6 . . ?
C4 C3 H3A 108.6 . . ?
C2 C3 H3B 108.6 . . ?
C4 C3 H3B 108.6 . . ?
H3A C3 H3B 107.6 . . ?
C3' C4' C18' 110.7(3) . . ?
C3' C4' C19' 107.9(3) . . ?
C18' C4' C19' 106.7(3) . . ?
C3' C4' C5' 107.0(2) . . ?
C18' C4' C5' 115.5(2) . . ?
C19' C4' C5' 108.8(2) . . ?
C18 C4 C3 111.0(3) . . ?
C18 C4 C19 107.2(3) . . ?
C3 C4 C19 107.0(3) . . ?
C18 C4 C5 116.0(2) . . ?
C3 C4 C5 106.4(2) . . ?
C19 C4 C5 108.9(2) . . ?
C6 C5 C10 113.25(19) . . ?
C6 C5 C4 114.5(2) . . ?
C10 C5 C4 117.1(2) . . ?
C6 C5 H5 103.2 . . ?
C10 C5 H5 103.2 . . ?
C4 C5 H5 103.2 . . ?
C6' C5' C4' 114.1(2) . . ?
C6' C5' C10' 113.2(2) . . ?
C4' C5' C10' 117.8(2) . . ?
C6' C5' H5' 103.0 . . ?
C4' C5' H5' 103.0 . . ?
C10' C5' H5' 103.0 . . ?
O1' C6' O2' 108.8(2) . . ?
O1' C6' C5' 115.3(2) . . ?
O2' C6' C5' 109.01(19) . . ?
O1' C6' H6' 107.8 . . ?
O2' C6' H6' 107.8 . . ?
C5' C6' H6' 107.8 . . ?
O1 C6 O2 110.01(19) . . ?
O1 C6 C5 113.8(2) . . ?
O2 C6 C5 108.48(18) . . ?
O1 C6 H6 108.1 . . ?
O2 C6 H6 108.1 . . ?
C5 C6 H6 108.1 . . ?
O5' C7' C8' 124.3(3) . . ?
O5' C7' H7' 117.9 . . ?
C8' C7' H7' 117.9 . . ?
O5 C7 C8 125.5(3) . . ?
O5 C7 H7 117.3 . . ?
C8 C7 H7 117.3 . . ?
C14 C8 C7 117.4(2) . . ?
C14 C8 C9 120.1(2) . . ?
C7 C8 C9 122.2(2) . . ?
C14' C8' C9' 119.7(2) . . ?
C14' C8' C7' 117.5(3) . . ?
C9' C8' C7' 122.4(3) . . ?
C11 C9 C8 115.8(2) . . ?
C11 C9 C10 119.93(19) . . ?
C8 C9 C10 124.3(2) . . ?
C11' C9' C8' 116.4(2) . . ?
C11' C9' C10' 119.4(2) . . ?
C8' C9' C10' 124.1(2) . . ?
C20' C10' C9' 108.7(2) . . ?
C20' C10' C1' 111.6(2) . . ?
C9' C10' C1' 110.8(2) . . ?
C20' C10' C5' 114.4(2) . . ?
C9' C10' C5' 106.60(18) . . ?
C1' C10' C5' 104.5(2) . . ?
C9 C10 C20 108.46(19) . . ?
C9 C10 C1 110.67(19) . . ?
C20 C10 C1 112.0(2) . . ?
C9 C10 C5 106.68(18) . . ?
C20 C10 C5 114.4(2) . . ?
C1 C10 C5 104.5(2) . . ?
C9 C11 O2 126.1(2) . . ?
C9 C11 C12 122.7(2) . . ?
O2 C11 C12 111.19(19) . . ?
C9' C11' O2' 126.2(2) . . ?
C9' C11' C12' 122.5(2) . . ?
O2' C11' C12' 111.3(2) . . ?
O3' C12' C13' 118.4(2) . . ?
O3' C12' C11' 119.5(2) . . ?
C13' C12' C11' 122.1(2) . . ?
O3 C12 C13 119.1(2) . . ?
O3 C12 C11 118.8(2) . . ?
C13 C12 C11 122.1(2) . . ?
C12' C13' C14' 116.1(2) . . ?
C12' C13' C15' 122.8(2) . . ?
C14' C13' C15' 120.9(2) . . ?
C12 C13 C14 116.4(2) . . ?
C12 C13 C15 122.1(2) . . ?
C14 C13 C15 121.6(2) . . ?
O4 C14 C13 117.2(2) . . ?
O4 C14 C8 119.9(2) . . ?
C13 C14 C8 122.8(2) . . ?
O4' C14' C13' 116.7(3) . . ?
O4' C14' C8' 120.3(3) . . ?
C13' C14' C8' 123.0(2) . . ?
C17' C15' C13' 113.3(3) . . ?
C17' C15' C16' 112.1(4) . . ?
C13' C15' C16' 111.1(3) . . ?
C17' C15' H15' 106.6 . . ?
C13' C15' H15' 106.6 . . ?
C16' C15' H15' 106.6 . . ?
C13 C15 C17 110.7(2) . . ?
C13 C15 C16 112.9(3) . . ?
C17 C15 C16 111.9(3) . . ?
C13 C15 H15 107.0 . . ?
C17 C15 H15 107.0 . . ?
C16 C15 H15 107.0 . . ?
C15' C16' H16A 109.5 . . ?
C15' C16' H16B 109.5 . . ?
H16A C16' H16B 109.5 . . ?
C15' C16' H16C 109.5 . . ?
H16A C16' H16C 109.5 . . ?
H16B C16' H16C 109.5 . . ?
C15 C16 H16D 109.5 . . ?
C15 C16 H16E 109.5 . . ?
H16D C16 H16E 109.5 . . ?
C15 C16 H16F 109.5 . . ?
H16D C16 H16F 109.5 . . ?
H16E C16 H16F 109.5 . . ?
C15' C17' H17A 109.5 . . ?
C15' C17' H17B 109.5 . . ?
H17A C17' H17B 109.5 . . ?
C15' C17' H17C 109.5 . . ?
H17A C17' H17C 109.5 . . ?
H17B C17' H17C 109.5 . . ?
C15 C17 H17D 109.5 . . ?
C15 C17 H17E 109.5 . . ?
H17D C17 H17E 109.5 . . ?
C15 C17 H17F 109.5 . . ?
H17D C17 H17F 109.5 . . ?
H17E C17 H17F 109.5 . . ?
C4 C18 H18D 109.5 . . ?
C4 C18 H18E 109.5 . . ?
H18D C18 H18E 109.5 . . ?
C4 C18 H18F 109.5 . . ?
H18D C18 H18F 109.5 . . ?
H18E C18 H18F 109.5 . . ?
C4' C18' H18A 109.5 . . ?
C4' C18' H18B 109.5 . . ?
H18A C18' H18B 109.5 . . ?
C4' C18' H18C 109.5 . . ?
H18A C18' H18C 109.5 . . ?
H18B C18' H18C 109.5 . . ?
C4' C19' H19A 109.5 . . ?
C4' C19' H19B 109.5 . . ?
H19A C19' H19B 109.5 . . ?
C4' C19' H19C 109.5 . . ?
H19A C19' H19C 109.5 . . ?
H19B C19' H19C 109.5 . . ?
C4 C19 H19D 109.5 . . ?
C4 C19 H19E 109.5 . . ?
H19D C19 H19E 109.5 . . ?
C4 C19 H19F 109.5 . . ?
H19D C19 H19F 109.5 . . ?
H19E C19 H19F 109.5 . . ?
C10 C20 H20D 109.5 . . ?
C10 C20 H20E 109.5 . . ?
H20D C20 H20E 109.5 . . ?
C10 C20 H20F 109.5 . . ?
H20D C20 H20F 109.5 . . ?
H20E C20 H20F 109.5 . . ?
C10' C20' H20A 109.5 . . ?
C10' C20' H20B 109.5 . . ?
H20A C20' H20B 109.5 . . ?
C10' C20' H20C 109.5 . . ?
H20A C20' H20C 109.5 . . ?
H20B C20' H20C 109.5 . . ?
O6 C21 H21D 109.5 . . ?
O6 C21 H21E 109.5 . . ?
H21D C21 H21E 109.5 . . ?
O6 C21 H21F 109.5 . . ?
H21D C21 H21F 109.5 . . ?
H21E C21 H21F 109.5 . . ?
O6' C21' H21A 109.5 . . ?
O6' C21' H21B 109.5 . . ?
H21A C21' H21B 109.5 . . ?
O6' C21' H21C 109.5 . . ?
H21A C21' H21C 109.5 . . ?
H21B C21' H21C 109.5 . . ?
C6 O1 H1 109.5 . . ?
C6' O1' H1' 109.5 . . ?
C11 O2 C6 117.33(18) . . ?
C11' O2' C6' 118.07(18) . . ?
C12 O3 H3 109.5 . . ?
C12' O3' H3' 109.5 . . ?
C14' O4' H4' 115.1 . . ?
C14 O4 H4 109.5 . . ?
C21' O6' H6'A 109.5 . . ?
C21 O6 H6A 112.0 . . ?

loop_
_geom_bond_atom_site_label_1
_geom_bond_atom_site_label_2
_geom_bond_distance
_geom_bond_site_symmetry_2
_geom_bond_publ_flag
C1 C2 1.525(4) . ?
C1 C10 1.547(3) . ?
C1 H1A 0.9700 . ?
C1 H1B 0.9700 . ?
C1' C2' 1.530(5) . ?
C1' C10' 1.551(4) . ?
C1' H1'A 0.9700 . ?
C1' H1'B 0.9700 . ?
C2' C3' 1.509(5) . ?
C2' H2'A 0.9700 . ?
C2' H2'B 0.9700 . ?
C2 C3 1.505(5) . ?
C2 H2A 0.9700 . ?
C2 H2B 0.9700 . ?
C3' C4' 1.521(4) . ?
C3' H3'A 0.9700 . ?
C3' H3'B 0.9700 . ?
C3 C4 1.532(4) . ?
C3 H3A 0.9700 . ?
C3 H3B 0.9700 . ?
C4' C18' 1.540(4) . ?
C4' C19' 1.541(4) . ?
C4' C5' 1.561(3) . ?
C4 C18 1.528(4) . ?
C4 C19 1.534(4) . ?
C4 C5 1.565(3) . ?
C5 C6 1.523(3) . ?
C5 C10 1.562(3) . ?
C5 H5 0.9800 . ?
C5' C6' 1.519(3) . ?
C5' C10' 1.567(4) . ?
C5' H5' 0.9800 . ?
C6' O1' 1.399(3) . ?
C6' O2' 1.426(3) . ?
C6' H6' 0.9800 . ?
C6 O1 1.396(3) . ?
C6 O2 1.430(3) . ?
C6 H6 0.9800 . ?
C7' O5' 1.238(4) . ?
C7' C8' 1.447(4) . ?
C7' H7' 0.9300 . ?
C7 O5 1.240(3) . ?
C7 C8 1.436(3) . ?
C7 H7 0.9300 . ?
C8 C14 1.415(3) . ?
C8 C9 1.448(3) . ?
C8' C14' 1.417(4) . ?
C8' C9' 1.433(4) . ?
C9 C11 1.377(3) . ?
C9 C10 1.536(3) . ?
C9' C11' 1.377(3) . ?
C9' C10' 1.546(3) . ?
C10' C20' 1.542(4) . ?
C10 C20 1.546(4) . ?
C11 O2 1.382(3) . ?
C11 C12 1.419(3) . ?
C11' O2' 1.383(3) . ?
C11' C12' 1.414(3) . ?
C12' O3' 1.344(3) . ?
C12' C13' 1.383(4) . ?
C12 O3 1.350(3) . ?
C12 C13 1.384(3) . ?
C13' C14' 1.398(4) . ?
C13' C15' 1.517(4) . ?
C13 C14 1.395(3) . ?
C13 C15 1.515(3) . ?
C14 O4 1.356(3) . ?
C14' O4' 1.351(3) . ?
C15' C17' 1.500(5) . ?
C15' C16' 1.518(5) . ?
C15' H15' 0.9800 . ?
C15 C17 1.522(5) . ?
C15 C16 1.528(5) . ?
C15 H15 0.9800 . ?
C16' H16A 0.9600 . ?
C16' H16B 0.9600 . ?
C16' H16C 0.9600 . ?
C16 H16D 0.9600 . ?
C16 H16E 0.9600 . ?
C16 H16F 0.9600 . ?
C17' H17A 0.9600 . ?
C17' H17B 0.9600 . ?
C17' H17C 0.9600 . ?
C17 H17D 0.9600 . ?
C17 H17E 0.9600 . ?
C17 H17F 0.9600 . ?
C18 H18D 0.9600 . ?
C18 H18E 0.9600 . ?
C18 H18F 0.9600 . ?
C18' H18A 0.9600 . ?
C18' H18B 0.9600 . ?
C18' H18C 0.9600 . ?
C19' H19A 0.9600 . ?
C19' H19B 0.9600 . ?
C19' H19C 0.9600 . ?
C19 H19D 0.9600 . ?
C19 H19E 0.9600 . ?
C19 H19F 0.9600 . ?
C20 H20D 0.9600 . ?
C20 H20E 0.9600 . ?
C20 H20F 0.9600 . ?
C20' H20A 0.9600 . ?
C20' H20B 0.9600 . ?
C20' H20C 0.9600 . ?
C21 O6 1.388(5) . ?
C21 H21D 0.9600 . ?
C21 H21E 0.9600 . ?
C21 H21F 0.9600 . ?
C21' O6' 1.380(5) . ?
C21' H21A 0.9600 . ?
C21' H21B 0.9600 . ?
C21' H21C 0.9600 . ?
O1 H1 0.8200 . ?
O1' H1' 0.8200 . ?
O3 H3 0.8200 . ?
O3' H3' 0.8200 . ?
O4' H4' 0.9052 . ?
O4 H4 0.8200 . ?
O6' H6'A 0.8200 . ?
O6 H6A 0.8302 . ?

loop_
_geom_torsion_atom_site_label_1
_geom_torsion_atom_site_label_2
_geom_torsion_atom_site_label_3
_geom_torsion_atom_site_label_4
_geom_torsion
_geom_torsion_site_symmetry_1
_geom_torsion_site_symmetry_2
_geom_torsion_site_symmetry_3
_geom_torsion_site_symmetry_4
_geom_torsion_publ_flag
C10' C1' C2' C3' -57.3(4) . . . . ?
C10 C1 C2 C3 -58.0(4) . . . . ?
C1' C2' C3' C4' 55.1(4) . . . . ?
C1 C2 C3 C4 55.4(4) . . . . ?
C2' C3' C4' C18' 75.6(3) . . . . ?
C2' C3' C4' C19' -167.9(3) . . . . ?
C2' C3' C4' C5' -51.0(3) . . . . ?
C2 C3 C4 C18 75.6(3) . . . . ?
C2 C3 C4 C19 -167.7(3) . . . . ?
C2 C3 C4 C5 -51.5(3) . . . . ?
C18 C4 C5 C6 67.1(3) . . . . ?
C3 C4 C5 C6 -168.8(2) . . . . ?
C19 C4 C5 C6 -53.9(3) . . . . ?
C18 C4 C5 C10 -68.9(3) . . . . ?
C3 C4 C5 C10 55.2(3) . . . . ?
C19 C4 C5 C10 170.1(3) . . . . ?
C3' C4' C5' C6' -168.8(2) . . . . ?
C18' C4' C5' C6' 67.6(3) . . . . ?
C19' C4' C5' C6' -52.4(3) . . . . ?
C3' C4' C5' C10' 54.8(3) . . . . ?
C18' C4' C5' C10' -68.9(3) . . . . ?
C19' C4' C5' C10' 171.1(3) . . . . ?
C4' C5' C6' O1' -76.7(3) . . . . ?
C10' C5' C6' O1' 61.7(3) . . . . ?
C4' C5' C6' O2' 160.5(2) . . . . ?
C10' C5' C6' O2' -61.0(3) . . . . ?
C10 C5 C6 O1 60.8(2) . . . . ?
C4 C5 C6 O1 -76.9(3) . . . . ?
C10 C5 C6 O2 -62.0(3) . . . . ?
C4 C5 C6 O2 160.3(2) . . . . ?
O5 C7 C8 C14 8.2(4) . . . . ?
O5 C7 C8 C9 -178.4(3) . . . . ?
O5' C7' C8' C14' 9.8(5) . . . . ?
O5' C7' C8' C9' -177.2(4) . . . . ?
C14 C8 C9 C11 4.9(3) . . . . ?
C7 C8 C9 C11 -168.3(2) . . . . ?
C14 C8 C9 C10 -175.1(2) . . . . ?
C7 C8 C9 C10 11.7(4) . . . . ?
C14' C8' C9' C11' 4.7(4) . . . . ?
C7' C8' C9' C11' -168.1(3) . . . . ?
C14' C8' C9' C10' -174.8(2) . . . . ?
C7' C8' C9' C10' 12.4(4) . . . . ?
C11' C9' C10' C20' 105.5(3) . . . . ?
C8' C9' C10' C20' -75.1(3) . . . . ?
C11' C9' C10' C1' -131.5(3) . . . . ?
C8' C9' C10' C1' 48.0(3) . . . . ?
C11' C9' C10' C5' -18.4(3) . . . . ?
C8' C9' C10' C5' 161.1(2) . . . . ?
C2' C1' C10' C20' -69.8(3) . . . . ?
C2' C1' C10' C9' 168.9(2) . . . . ?
C2' C1' C10' C5' 54.4(3) . . . . ?
C6' C5' C10' C20' -70.5(3) . . . . ?
C4' C5' C10' C20' 66.3(3) . . . . ?
C6' C5' C10' C9' 49.7(3) . . . . ?
C4' C5' C10' C9' -173.5(2) . . . . ?
C6' C5' C10' C1' 167.1(2) . . . . ?
C4' C5' C10' C1' -56.1(3) . . . . ?
C11 C9 C10 C20 106.3(3) . . . . ?
C8 C9 C10 C20 -73.7(3) . . . . ?
C11 C9 C10 C1 -130.5(2) . . . . ?
C8 C9 C10 C1 49.5(3) . . . . ?
C11 C9 C10 C5 -17.4(3) . . . . ?
C8 C9 C10 C5 162.6(2) . . . . ?
C2 C1 C10 C9 170.6(2) . . . . ?
C2 C1 C10 C20 -68.2(3) . . . . ?
C2 C1 C10 C5 56.1(3) . . . . ?
C6 C5 C10 C9 48.9(3) . . . . ?
C4 C5 C10 C9 -174.6(2) . . . . ?
C6 C5 C10 C20 -71.0(2) . . . . ?
C4 C5 C10 C20 65.5(3) . . . . ?
C6 C5 C10 C1 166.1(2) . . . . ?
C4 C5 C10 C1 -57.4(3) . . . . ?
C8 C9 C11 O2 178.1(2) . . . . ?
C10 C9 C11 O2 -1.9(4) . . . . ?
C8 C9 C11 C12 -3.3(4) . . . . ?
C10 C9 C11 C12 176.7(2) . . . . ?
C8' C9' C11' O2' 177.9(2) . . . . ?
C10' C9' C11' O2' -2.6(4) . . . . ?
C8' C9' C11' C12' -3.3(4) . . . . ?
C10' C9' C11' C12' 176.2(2) . . . . ?
C9' C11' C12' O3' -179.0(3) . . . . ?
O2' C11' C12' O3' 0.0(3) . . . . ?
C9' C11' C12' C13' -0.4(4) . . . . ?
O2' C11' C12' C13' 178.6(2) . . . . ?
C9 C11 C12 O3 -178.8(2) . . . . ?
O2 C11 C12 O3 0.0(3) . . . . ?
C9 C11 C12 C13 -0.5(4) . . . . ?
O2 C11 C12 C13 178.3(2) . . . . ?
O3' C12' C13' C14' -178.7(3) . . . . ?
C11' C12' C13' C14' 2.7(4) . . . . ?
O3' C12' C13' C15' -3.5(4) . . . . ?
C11' C12' C13' C15' 177.9(3) . . . . ?
O3 C12 C13 C14 -179.0(2) . . . . ?
C11 C12 C13 C14 2.6(4) . . . . ?
O3 C12 C13 C15 0.9(4) . . . . ?
C11 C12 C13 C15 -177.5(3) . . . . ?
C12 C13 C14 O4 176.2(2) . . . . ?
C15 C13 C14 O4 -3.7(4) . . . . ?
C12 C13 C14 C8 -0.9(4) . . . . ?
C15 C13 C14 C8 179.2(2) . . . . ?
C7 C8 C14 O4 -6.5(4) . . . . ?
C9 C8 C14 O4 -179.9(2) . . . . ?
C7 C8 C14 C13 170.5(2) . . . . ?
C9 C8 C14 C13 -3.0(4) . . . . ?
C12' C13' C14' O4' 178.1(3) . . . . ?
C15' C13' C14' O4' 2.8(4) . . . . ?
C12' C13' C14' C8' -1.2(4) . . . . ?
C15' C13' C14' C8' -176.4(3) . . . . ?
C9' C8' C14' O4' 178.2(3) . . . . ?
C7' C8' C14' O4' -8.6(5) . . . . ?
C9' C8' C14' C13' -2.6(5) . . . . ?
C7' C8' C14' C13' 170.6(3) . . . . ?
C12' C13' C15' C17' 64.2(4) . . . . ?
C14' C13' C15' C17' -120.9(4) . . . . ?
C12' C13' C15' C16' -63.2(4) . . . . ?
C14' C13' C15' C16' 111.8(4) . . . . ?
C12 C13 C15 C17 66.8(3) . . . . ?
C14 C13 C15 C17 -113.3(3) . . . . ?
C12 C13 C15 C16 -59.5(4) . . . . ?
C14 C13 C15 C16 120.4(3) . . . . ?
C9 C11 O2 C6 -10.4(4) . . . . ?
C12 C11 O2 C6 170.8(2) . . . . ?
O1 C6 O2 C11 -84.5(2) . . . . ?
C5 C6 O2 C11 40.6(3) . . . . ?
C9' C11' O2' C6' -7.6(4) . . . . ?
C12' C11' O2' C6' 173.5(2) . . . . ?
O1' C6' O2' C11' -88.5(3) . . . . ?
C5' C6' O2' C11' 38.1(3) . . . . ?
